data_9007900
loop_
_publ_author_name
'Kubota, S.'
'Yamane, H.'
'Shimada, M.'

_publ_section_title
;
 A powder diffraction study of Sr3Al10SiO20
;
_journal_name_full 'Acta Crystallographica, Section E'
_journal_page_first i60
_journal_page_last i61
_journal_paper_doi 10.1107/S1600536801007346
_journal_volume 57
_journal_year 2001
_chemical_formula_structural Sr3Al10SiO20
_chemical_formula_sum 'Al10 O20 Si Sr3'
_space_group_IT_number 12
_symmetry_space_group_name_Hall '-C 2y'
_symmetry_space_group_name_H-M 'C 1 2/m 1'
_cell_angle_alpha 90
_cell_angle_beta 108.117
_cell_angle_gamma 90
_cell_length_a 15.1416
_cell_length_b 11.1843
_cell_length_c 4.90256
_cell_formula_units_Z 2
_cell_volume 789.079
_exptl_crystal_density_diffrn 3.707
_cod_original_formula_sum 'Sr3 Al10 Si O20'
_cod_database_code 9007900

loop_
_symmetry_equiv_pos_as_xyz
x,y,z
1/2+x,1/2+y,z
x,-y,z
1/2+x,1/2-y,z
-x,y,-z
1/2-x,1/2+y,-z
-x,-y,-z
1/2-x,1/2-y,-z

loop_
_atom_site_label
_atom_site_fract_x
_atom_site_fract_y
_atom_site_fract_z
_atom_site_occupancy
_atom_site_U_iso_or_equiv
Sr1 0.21680 0.00000 0.73860 1.00000 0.01680
Sr2 0.00000 0.50000 0.00000 1.00000 0.01270
Al1 0.13470 0.21190 0.16320 0.87500 0.00370
Si1 0.13470 0.21190 0.16320 0.12500 0.00370
Al2 0.35490 0.13810 0.34710 0.87500 0.00890
Si2 0.35490 0.13810 0.34710 0.12500 0.00890
Al3 0.00000 0.12800 0.50000 1.00000 0.00770
Al4 0.00000 0.00000 0.00000 1.00000 0.01300
O1 0.08550 0.24630 0.42890 1.00000 0.00560
O2 0.23980 0.14190 0.32370 1.00000 0.00560
O3 0.36040 0.15100 0.00320 1.00000 0.00560
O4 0.42790 0.38080 0.10460 1.00000 0.00560
O5 0.06580 0.00000 0.38530 1.00000 0.00560
O6 0.40130 0.00000 0.47560 1.00000 0.00560

_cod_duplicate_entry 2200374
